data_1563621
loop_
_publ_author_name
'Soud\'e, A.'
'Tougait, O.'
'Pasturel, M.'
'Kaczorowski, D.'
'No\"el, H.'

_publ_section_title
;
 Crystal structure and electronic properties of the new compounds
 U3Co12&#x2212;xX4 with X=Si, Ge
;
_journal_issue 5
_journal_name_full 'Journal of Solid State Chemistry'
_journal_page_first 1180
_journal_page_last 1185
_journal_paper_doi 10.1016/j.jssc.2010.03.015
_journal_volume 183
_journal_year 2010
_chemical_compound_source 'synthesis as described'
_chemical_formula_moiety 'Co12 Si4 U3'
_chemical_formula_sum 'Co24 Si8 U6'
_chemical_formula_weight 3067.22
_chemical_name_common U3Co12-xSi4
_space_group_IT_number 194
_space_group_name_Hall '-P 6c 2c'
_space_group_name_H-M_alt 'P 63/m m c'
_symmetry_cell_setting hexagonal
_symmetry_Int_Tables_number 194
_symmetry_space_group_name_Hall '-P 6c 2c'
_symmetry_space_group_name_H-M 'P 63/m m c'
_atom_sites_solution_hydrogens geom
_atom_sites_solution_primary direct
_atom_sites_solution_secondary difmap
_cell_angle_alpha 90.000(5)
_cell_angle_beta 90.000(5)
_cell_angle_gamma 120.000(5)
_cell_formula_units_Z 1
_cell_length_a 8.130(5)
_cell_length_b 8.130(5)
_cell_length_c 8.537(5)
_cell_measurement_reflns_used 8110
_cell_measurement_temperature 293(2)
_cell_measurement_theta_max 42.106
_cell_measurement_theta_min 2.91
_cell_measurement_wavelength 0.71073
_cell_volume 488.7(5)
_computing_cell_refinement 'Dirax/lsq (Duisenberg & Schreurs, 1989-2000)'
_computing_data_collection 'Collect (Bruker AXS BV, 1997-2004)'
_computing_data_reduction 'EvalCCD (Duisenberg & Schreurs 1990-2000)'
_computing_molecular_graphics 'Ortep-3 for Windows (Farrugia, 1997)'
_computing_publication_material 'WinGX publication routines (Farrugia, 1999)'
_computing_structure_refinement 'SHELXL-97 (Sheldrick, 1997)'
_computing_structure_solution 'SHELXS-86 (Sheldrick, 1986)'
_diffrn_ambient_temperature 293(2)
_diffrn_detector 'CCD plate'
_diffrn_detector_area_resol_mean 9
_diffrn_measured_fraction_theta_full 0.999
_diffrn_measured_fraction_theta_max 0.999
_diffrn_measurement_device '95mm CCD camera on \k-goniostat'
_diffrn_measurement_device_type KappaCCD
_diffrn_measurement_method 'CCD rotation images, thick slices'
_diffrn_orient_matrix_type 'by Bruker AXS Collect from scalepack cell'
_diffrn_orient_matrix_UB_11 0.852167E-1
_diffrn_orient_matrix_UB_12 0.850601E-1
_diffrn_orient_matrix_UB_13 0.845463E-1
_diffrn_orient_matrix_UB_21 -0.955472E-1
_diffrn_orient_matrix_UB_22 0.391241E-1
_diffrn_orient_matrix_UB_23 0.259058E-1
_diffrn_orient_matrix_UB_31 -0.615967E-1
_diffrn_orient_matrix_UB_32 -0.106862
_diffrn_orient_matrix_UB_33 0.767822E-1
_diffrn_radiation_monochromator graphite
_diffrn_radiation_probe x-ray
_diffrn_radiation_type MoK\a
_diffrn_radiation_wavelength 0.71069
_diffrn_reflns_av_R_equivalents 0.102
_diffrn_reflns_av_unetI/netI 0.0353
_diffrn_reflns_limit_h_max 15
_diffrn_reflns_limit_h_min -8
_diffrn_reflns_limit_k_max 15
_diffrn_reflns_limit_k_min -15
_diffrn_reflns_limit_l_max 15
_diffrn_reflns_limit_l_min -16
_diffrn_reflns_number 15851
_diffrn_reflns_theta_full 41.99
_diffrn_reflns_theta_max 41.99
_diffrn_reflns_theta_min 3.75
_diffrn_source 'Enraf Nonius FR590'
_exptl_absorpt_coefficient_mu 69.683
_exptl_absorpt_correction_T_max 0.165
_exptl_absorpt_correction_T_min 0.0327
_exptl_absorpt_correction_type multi-scan
_exptl_absorpt_process_details
;
        [c.f. r.h. blessing, acta cryst. (1995), a51, 33-38]
;
_exptl_crystal_colour black
_exptl_crystal_density_diffrn 10.423
_exptl_crystal_density_method 'not measured'
_exptl_crystal_description prism
_exptl_crystal_F_000 1312
_exptl_crystal_size_max 0.06
_exptl_crystal_size_mid 0.04
_exptl_crystal_size_min 0.04
_refine_diff_density_max 5.177
_refine_diff_density_min -2.737
_refine_diff_density_rms 0.593
_refine_ls_extinction_coef 0.0018(3)
_refine_ls_extinction_expression Fc^*^=kFc[1+0.001xFc^2^\l^3^/sin(2\q)]^-1/4^
_refine_ls_extinction_method SHELXL
_refine_ls_goodness_of_fit_ref 1.206
_refine_ls_hydrogen_treatment mixed
_refine_ls_matrix_type full
_refine_ls_number_parameters 30
_refine_ls_number_reflns 687
_refine_ls_number_restraints 0
_refine_ls_restrained_S_all 1.206
_refine_ls_R_factor_all 0.0475
_refine_ls_R_factor_gt 0.0371
_refine_ls_shift/su_max 0
_refine_ls_shift/su_mean 0
_refine_ls_structure_factor_coef Fsqd
_refine_ls_weighting_details 'calc w=1/[\s^2^(Fo^2^)+(0.0339P)^2^+7.1357P] where P=(Fo^2^+2Fc^2^)/3'
_refine_ls_weighting_scheme calc
_refine_ls_wR_factor_gt 0.0804
_refine_ls_wR_factor_ref 0.0824
_reflns_number_gt 602
_reflns_number_total 687
_reflns_threshold_expression >2sigma(I)
_cod_data_source_file JSSC-2010-183-1180.cif
_cod_data_source_block u3co12si4
_cod_depositor_comments
;
The following automatic conversions were performed:

data item '_symmetry_cell_setting' value 'Hexagonal' was changed to
'hexagonal' in accordance with the built-in table derived from the
CIF Core dictionary named 'cif_core.dic' version 2.4.5 last updated
on 2014-11-21.

Automatic conversion script
Id: cif_fix_values 8369 2020-08-20 11:38:08Z andrius 
;
_cod_original_sg_symbol_H-M P63/mmc
_cod_database_code 1563621

loop_
_symmetry_equiv_pos_as_xyz
'x, y, z'
'-x, -y, z+1/2'
'-y, x-y, z'
'-x+y, -x, z'
'x-y, x, z+1/2'
'y, -x+y, z+1/2'
'x-y, -y, -z'
'-x, -x+y, -z'
'y, x, -z'
'-y, -x, -z+1/2'
'x, x-y, -z+1/2'
'-x+y, y, -z+1/2'
'-x, -y, -z'
'x, y, -z-1/2'
'y, -x+y, -z'
'x-y, x, -z'
'-x+y, -x, -z-1/2'
'-y, x-y, -z-1/2'
'-x+y, y, z'
'x, x-y, z'
'-y, -x, z'
'y, x, z-1/2'
'-x, -x+y, z-1/2'
'x-y, -y, z-1/2'

loop_
_atom_site_label
_atom_site_type_symbol
_atom_site_fract_x
_atom_site_fract_y
_atom_site_fract_z
_atom_site_U_iso_or_equiv
_atom_site_adp_type
_atom_site_occupancy
_atom_site_symmetry_multiplicity
_atom_site_calc_flag
_atom_site_refinement_flags
_atom_site_disorder_assembly
_atom_site_disorder_group
U1 U 0.1893(3) 0.3785(6) 0.2500 0.0115(1) Uani 1 4 d S . .
Co1 Co 0.1620(1) 0.3233(2) 0.5912(1) 0.0116(2) Uani 1 2 d S . .
Co2 Co 0.5624(12) 0.1248(2) 0.2500 0.0131(3) Uani 1 4 d S . .
Co3 Co 0.3333 0.6667 0.0074(3) 0.0116(3) Uani 1 6 d S . .
Co4 Co 0.0000 0.0000 0.2500 0.0232(13) Uani 0.75(2) 12 d SP . .
Si1 Si 0.5000 0.0000 0.0000 0.0105(5) Uani 1 4 d S . .
Si2 Si 0.0000 0.0000 0.0201(32) 0.0142(54) Uani 0.50(2) 6 d SP . .

loop_
_atom_site_aniso_label
_atom_site_aniso_U_11
_atom_site_aniso_U_22
_atom_site_aniso_U_33
_atom_site_aniso_U_23
_atom_site_aniso_U_13
_atom_site_aniso_U_12
U1 0.01064(14) 0.01548(19) 0.01004(17) 0 0 0.00774(10)
Co1 0.0109(3) 0.0103(4) 0.0133(5) -0.0003(3) -0.00016(17) 0.00517(19)
Co2 0.0129(4) 0.0154(7) 0.0118(6) 0 0 0.0077(3)
Co3 0.0102(4) 0.0102(4) 0.0144(8) 0 0 0.0051(2)
Co4 0.0177(13) 0.0177(13) 0.034(3) 0 0 0.0088(7)
Si1 0.0115(8) 0.0116(11) 0.0085(11) -0.0005(10) -0.0002(5) 0.0058(6)
Si2 0.0073(18) 0.0073(18) 0.028(16) 0 0 0.0037(9)

loop_
_atom_type_symbol
_atom_type_description
_atom_type_scat_dispersion_real
_atom_type_scat_dispersion_imag
_atom_type_scat_source
Si Si 0.0817 0.0704 'International Tables Vol C Tables 4.2.6.8 and 6.1.1.4'
Co Co 0.3494 0.9721 'International Tables Vol C Tables 4.2.6.8 and 6.1.1.4'
U U -9.6767 9.6646 'International Tables Vol C Tables 4.2.6.8 and 6.1.1.4'

loop_
_geom_angle_atom_site_label_1
_geom_angle_atom_site_label_2
_geom_angle_atom_site_label_3
_geom_angle
_geom_angle_site_symmetry_1
_geom_angle_site_symmetry_3
Co4 U1 Co2 98.47(2) . 3
Co4 U1 Co2 98.47(2) . 4_665
Co2 U1 Co2 163.06(5) 3 4_665
Co4 U1 Co1 57.45(2) . 5_554
Co2 U1 Co1 52.58(3) 3 5_554
Co2 U1 Co1 140.01(3) 4_665 5_554
Co4 U1 Co1 57.45(2) . 6_554
Co2 U1 Co1 140.01(3) 3 6_554
Co2 U1 Co1 52.58(3) 4_665 6_554
Co1 U1 Co1 87.98(5) 5_554 6_554
Co4 U1 Co1 57.45(2) . 15_556
Co2 U1 Co1 140.01(3) 3 15_556
Co2 U1 Co1 52.58(3) 4_665 15_556
Co1 U1 Co1 114.90(5) 5_554 15_556
Co1 U1 Co1 57.07(6) 6_554 15_556
Co4 U1 Co1 57.45(2) . 16_556
Co2 U1 Co1 52.58(3) 3 16_556
Co2 U1 Co1 140.01(3) 4_665 16_556
Co1 U1 Co1 57.07(6) 5_554 16_556
Co1 U1 Co1 114.90(5) 6_554 16_556
Co1 U1 Co1 87.98(5) 15_556 16_556
Co4 U1 Co3 134.41(4) . 14_556
Co2 U1 Co3 84.083(17) 3 14_556
Co2 U1 Co3 84.083(17) 4_665 14_556
Co1 U1 Co3 135.87(3) 5_554 14_556
Co1 U1 Co3 135.87(3) 6_554 14_556
Co1 U1 Co3 92.02(4) 15_556 14_556
Co1 U1 Co3 92.02(5) 16_556 14_556
Co4 U1 Co3 134.41(4) . .
Co2 U1 Co3 84.083(17) 3 .
Co2 U1 Co3 84.083(17) 4_665 .
Co1 U1 Co3 92.02(4) 5_554 .
Co1 U1 Co3 92.02(4) 6_554 .
Co1 U1 Co3 135.87(3) 15_556 .
Co1 U1 Co3 135.87(3) 16_556 .
Co3 U1 Co3 91.17(8) 14_556 .
Co4 U1 Co1 82.39(2) . 14_556
Co2 U1 Co1 91.117(5) 3 14_556
Co2 U1 Co1 91.117(5) 4_665 14_556
Co1 U1 Co1 57.00(3) 5_554 14_556
Co1 U1 Co1 57.00(3) 6_554 14_556
Co1 U1 Co1 113.72(3) 15_556 14_556
Co1 U1 Co1 113.72(3) 16_556 14_556
Co3 U1 Co1 143.19(4) 14_556 14_556
Co3 U1 Co1 52.02(5) . 14_556
Co4 U1 Co1 82.39(2) . .
Co2 U1 Co1 91.117(5) 3 .
Co2 U1 Co1 91.117(5) 4_665 .
Co1 U1 Co1 113.72(3) 5_554 .
Co1 U1 Co1 113.72(3) 6_554 .
Co1 U1 Co1 57.00(3) 15_556 .
Co1 U1 Co1 57.00(3) 16_556 .
Co3 U1 Co1 52.02(5) 14_556 .
Co3 U1 Co1 143.19(4) . .
Co1 U1 Co1 164.79(5) 14_556 .
Co4 U1 Si1 106.182(10) . 3
Co2 U1 Si1 45.88(2) 3 3
Co2 U1 Si1 127.88(2) 4_665 3
Co1 U1 Si1 50.04(2) 5_554 3
Co1 U1 Si1 106.12(5) 6_554 3
Co1 U1 Si1 160.41(2) 15_556 3
Co1 U1 Si1 91.27(4) 16_556 3
Co3 U1 Si1 107.56(4) 14_556 3
Co3 U1 Si1 46.23(2) . 3
Co1 U1 Si1 49.27(3) 14_556 3
Co1 U1 Si1 136.57(2) . 3
Si2 Co1 Si2 7.7(13) 2 14_556
Si2 Co1 Si1 113.5(3) 2 6_565
Si2 Co1 Si1 109.8(3) 14_556 6_565
Si2 Co1 Si1 113.5(3) 2 5
Si2 Co1 Si1 109.8(3) 14_556 5
Si1 Co1 Si1 108.33(4) 6_565 5
Si2 Co1 Co2 142.0(4) 2 15_566
Si2 Co1 Co2 145.9(3) 14_556 15_566
Si1 Co1 Co2 54.80(4) 6_565 15_566
Si1 Co1 Co2 104.23(6) 5 15_566
Si2 Co1 Co2 142.0(4) 2 16_556
Si2 Co1 Co2 145.9(3) 14_556 16_556
Si1 Co1 Co2 104.23(6) 6_565 16_556
Si1 Co1 Co2 54.80(4) 5 16_556
Co2 Co1 Co2 60.94(8) 15_566 16_556
Si2 Co1 Co3 145.8(7) 2 14_556
Si2 Co1 Co3 138.2(6) 14_556 14_556
Si1 Co1 Co3 55.19(2) 6_565 14_556
Si1 Co1 Co3 55.19(2) 5 14_556
Co2 Co1 Co3 62.86(6) 15_566 14_556
Co2 Co1 Co3 62.86(6) 16_556 14_556
Si2 Co1 Co4 45.7(7) 2 13_556
Si2 Co1 Co4 53.4(6) 14_556 13_556
Si1 Co1 Co4 125.82(2) 6_565 13_556
Si1 Co1 Co4 125.82(2) 5 13_556
Co2 Co1 Co4 107.46(6) 15_566 13_556
Co2 Co1 Co4 107.46(6) 16_556 13_556
Co3 Co1 Co4 168.42(7) 14_556 13_556
Si2 Co1 Co1 105.0(7) 2 14_557
Si2 Co1 Co1 112.6(6) 14_556 14_557
Si1 Co1 Co1 108.09(3) 6_565 14_557
Si1 Co1 Co1 108.09(3) 5 14_557
Co2 Co1 Co1 57.27(3) 15_566 14_557
Co2 Co1 Co1 57.27(3) 16_556 14_557
Co3 Co1 Co1 109.20(5) 14_556 14_557
Co4 Co1 Co1 59.22(3) 13_556 14_557
Si2 Co1 Co1 57.0(4) 2 16_556
Si2 Co1 Co1 53.3(3) 14_556 16_556
Si1 Co1 Co1 56.63(3) 6_565 16_556
Si1 Co1 Co1 127.52(8) 5 16_556
Co2 Co1 Co1 102.70(4) 15_566 16_556
Co2 Co1 Co1 160.86(4) 16_556 16_556
Co3 Co1 Co1 101.78(5) 14_556 16_556
Co4 Co1 Co1 86.24(4) 13_556 16_556
Co1 Co1 Co1 124.37(5) 14_557 16_556
Si2 Co1 Co1 57.0(4) 2 15_556
Si2 Co1 Co1 53.3(3) 14_556 15_556
Si1 Co1 Co1 127.52(8) 6_565 15_556
Si1 Co1 Co1 56.63(3) 5 15_556
Co2 Co1 Co1 160.86(4) 15_566 15_556
Co2 Co1 Co1 102.70(4) 16_556 15_556
Co3 Co1 Co1 101.78(5) 14_556 15_556
Co4 Co1 Co1 86.24(4) 13_556 15_556
Co1 Co1 Co1 124.37(5) 14_557 15_556
Co1 Co1 Co1 91.25(7) 16_556 15_556
Si2 Co1 U1 78.6(4) 2 16_556
Si2 Co1 U1 82.9(4) 14_556 16_556
Si1 Co1 U1 69.76(2) 6_565 16_556
Si1 Co1 U1 166.56(5) 5 16_556
Co2 Co1 U1 63.42(4) 15_566 16_556
Co2 Co1 U1 112.16(6) 16_556 16_556
Co3 Co1 U1 118.10(3) 14_556 16_556
Co4 Co1 U1 57.99(3) 13_556 16_556
Co1 Co1 U1 61.47(3) 14_557 16_556
Co1 Co1 U1 63.33(5) 16_556 16_556
Co1 Co1 U1 135.54(3) 15_556 16_556
Si1 Co2 Si1 135.25(9) . 2_655
Si1 Co2 Co1 122.64(4) . 16_656
Si1 Co2 Co1 62.58(3) 2_655 16_656
Si1 Co2 Co1 62.58(3) . 5_654
Si1 Co2 Co1 122.64(4) 2_655 5_654
Co1 Co2 Co1 65.45(7) 16_656 5_654
Si1 Co2 Co1 62.58(3) . 6_554
Si1 Co2 Co1 122.64(4) 2_655 6_554
Co1 Co2 Co1 168.12(8) 16_656 6_554
Co1 Co2 Co1 113.21(7) 5_654 6_554
Si1 Co2 Co1 122.64(4) . 15_556
Si1 Co2 Co1 62.58(3) 2_655 15_556
Co1 Co2 Co1 113.21(7) 16_656 15_556
Co1 Co2 Co1 168.12(8) 5_654 15_556
Co1 Co2 Co1 65.45(7) 6_554 15_556
Si1 Co2 Co2 109.25(4) . 3_655
Si1 Co2 Co2 109.25(4) 2_655 3_655
Co1 Co2 Co2 59.53(4) 16_656 3_655
Co1 Co2 Co2 59.53(4) 5_654 3_655
Co1 Co2 Co2 109.14(4) 6_554 3_655
Co1 Co2 Co2 109.14(4) 15_556 3_655
Si1 Co2 Co2 109.25(4) . 4_665
Si1 Co2 Co2 109.25(4) 2_655 4_665
Co1 Co2 Co2 109.14(4) 16_656 4_665
Co1 Co2 Co2 109.14(4) 5_654 4_665
Co1 Co2 Co2 59.53(4) 6_554 4_665
Co1 Co2 Co2 59.53(4) 15_556 4_665
Co2 Co2 Co2 60 3_655 4_665
Si1 Co2 Co3 168.63(8) . 2_665
Si1 Co2 Co3 56.12(5) 2_655 2_665
Co1 Co2 Co3 59.54(4) 16_656 2_665
Co1 Co2 Co3 113.08(5) 5_654 2_665
Co1 Co2 Co3 113.08(5) 6_554 2_665
Co1 Co2 Co3 59.54(4) 15_556 2_665
Co2 Co2 Co3 61.24(4) 3_655 2_665
Co2 Co2 Co3 61.24(4) 4_665 2_665
Si1 Co2 Co3 56.12(5) . 13_665
Si1 Co2 Co3 168.63(8) 2_655 13_665
Co1 Co2 Co3 113.08(5) 16_656 13_665
Co1 Co2 Co3 59.54(4) 5_654 13_665
Co1 Co2 Co3 59.54(4) 6_554 13_665
Co1 Co2 Co3 113.08(5) 15_556 13_665
Co2 Co2 Co3 61.24(4) 3_655 13_665
Co2 Co2 Co3 61.24(4) 4_665 13_665
Co3 Co2 Co3 112.50(9) 2_665 13_665
Si1 Co2 U1 72.66(4) . 4
Si1 Co2 U1 72.66(4) 2_655 4
Co1 Co2 U1 126.90(5) 16_656 4
Co1 Co2 U1 126.90(5) 5_654 4
Co1 Co2 U1 64.00(3) 6_554 4
Co1 Co2 U1 64.00(3) 15_556 4
Co2 Co2 U1 171.53(2) 3_655 4
Co2 Co2 U1 111.53(2) 4_665 4
Co3 Co2 U1 115.78(3) 2_665 4
Co3 Co2 U1 115.78(3) 13_665 4
Si1 Co2 U1 72.66(4) . 3_655
Si1 Co2 U1 72.66(4) 2_655 3_655
Co1 Co2 U1 64.00(3) 16_656 3_655
Co1 Co2 U1 64.00(3) 5_654 3_655
Co1 Co2 U1 126.90(5) 6_554 3_655
Co1 Co2 U1 126.90(5) 15_556 3_655
Co2 Co2 U1 111.53(2) 3_655 3_655
Co2 Co2 U1 171.53(2) 4_665 3_655
Co3 Co2 U1 115.78(3) 2_665 3_655
Co3 Co2 U1 115.78(3) 13_665 3_655
U1 Co2 U1 76.94(5) 4 3_655
Si1 Co3 Si1 119.927(5) 3 1_565
Si1 Co3 Si1 119.927(5) 3 4_665
Si1 Co3 Si1 119.927(5) 1_565 4_665
Si1 Co3 Co1 61.255(13) 3 17_566
Si1 Co3 Co1 61.255(13) 1_565 17_566
Si1 Co3 Co1 159.25(10) 4_665 17_566
Si1 Co3 Co1 61.255(13) 3 14_556
Si1 Co3 Co1 159.25(10) 1_565 14_556
Si1 Co3 Co1 61.255(13) 4_665 14_556
Co1 Co3 Co1 109.74(5) 17_566 14_556
Si1 Co3 Co1 159.25(10) 3 18_666
Si1 Co3 Co1 61.255(13) 1_565 18_666
Si1 Co3 Co1 61.255(13) 4_665 18_666
Co1 Co3 Co1 109.74(5) 17_566 18_666
Co1 Co3 Co1 109.74(5) 14_556 18_666
Si1 Co3 Co2 54.70(5) 3 15_565
Si1 Co3 Co2 104.78(6) 1_565 15_565
Si1 Co3 Co2 104.78(6) 4_665 15_565
Co1 Co3 Co2 57.60(4) 17_566 15_565
Co1 Co3 Co2 57.60(4) 14_556 15_565
Co1 Co3 Co2 104.55(9) 18_666 15_565
Si1 Co3 Co2 104.78(6) 3 13_665
Si1 Co3 Co2 54.70(5) 1_565 13_665
Si1 Co3 Co2 104.78(6) 4_665 13_665
Co1 Co3 Co2 57.60(4) 17_566 13_665
Co1 Co3 Co2 104.55(9) 14_556 13_665
Co1 Co3 Co2 57.60(4) 18_666 13_665
Co2 Co3 Co2 57.52(8) 15_565 13_665
Si1 Co3 Co2 104.78(6) 3 16
Si1 Co3 Co2 104.78(6) 1_565 16
Si1 Co3 Co2 54.70(5) 4_665 16
Co1 Co3 Co2 104.55(9) 17_566 16
Co1 Co3 Co2 57.60(4) 14_556 16
Co1 Co3 Co2 57.60(4) 18_666 16
Co2 Co3 Co2 57.52(8) 15_565 16
Co2 Co3 Co2 57.52(8) 13_665 16
Si1 Co3 U1 70.70(3) 3 4_565
Si1 Co3 U1 70.70(3) 1_565 4_565
Si1 Co3 U1 135.96(9) 4_665 4_565
Co1 Co3 U1 64.79(5) 17_566 4_565
Co1 Co3 U1 124.43(4) 14_556 4_565
Co1 Co3 U1 124.43(4) 18_666 4_565
Co2 Co3 U1 113.55(4) 15_565 4_565
Co2 Co3 U1 113.55(4) 13_665 4_565
Co2 Co3 U1 169.34(6) 16 4_565
Si1 Co3 U1 135.96(9) 3 3_665
Si1 Co3 U1 70.70(3) 1_565 3_665
Si1 Co3 U1 70.70(3) 4_665 3_665
Co1 Co3 U1 124.43(4) 17_566 3_665
Co1 Co3 U1 124.43(4) 14_556 3_665
Co1 Co3 U1 64.79(5) 18_666 3_665
Co2 Co3 U1 169.34(6) 15_565 3_665
Co2 Co3 U1 113.55(4) 13_665 3_665
Co2 Co3 U1 113.55(4) 16 3_665
U1 Co3 U1 74.61(6) 4_565 3_665
Si1 Co3 U1 70.70(3) 3 .
Si1 Co3 U1 135.96(9) 1_565 .
Si1 Co3 U1 70.70(3) 4_665 .
Co1 Co3 U1 124.43(4) 17_566 .
Co1 Co3 U1 64.79(5) 14_556 .
Co1 Co3 U1 124.43(4) 18_666 .
Co2 Co3 U1 113.55(4) 15_565 .
Co2 Co3 U1 169.34(6) 13_665 .
Co2 Co3 U1 113.55(4) 16 .
U1 Co3 U1 74.61(6) 4_565 .
U1 Co3 U1 74.61(6) 3_665 .
Si2 Co4 Si2 180 14_556 .
Si2 Co4 Si2 180.000(5) 14_556 13
Si2 Co4 Si2 0 . 13
Si2 Co4 Si2 0.000(3) 14_556 2
Si2 Co4 Si2 180.000(3) . 2
Si2 Co4 Si2 180.000(2) 13 2
Si2 Co4 Co1 59.22(3) 14_556 15_556
Si2 Co4 Co1 120.78(3) . 15_556
Si2 Co4 Co1 120.78(3) 13 15_556
Si2 Co4 Co1 59.22(3) 2 15_556
Si2 Co4 Co1 120.78(3) 14_556 2_554
Si2 Co4 Co1 59.22(3) . 2_554
Si2 Co4 Co1 59.22(3) 13 2_554
Si2 Co4 Co1 120.78(3) 2 2_554
Co1 Co4 Co1 129.120(19) 15_556 2_554
Si2 Co4 Co1 120.78(3) 14_556 6_554
Si2 Co4 Co1 59.22(3) . 6_554
Si2 Co4 Co1 59.22(3) 13 6_554
Si2 Co4 Co1 120.78(3) 2 6_554
Co1 Co4 Co1 61.56(7) 15_556 6_554
Co1 Co4 Co1 96.15(4) 2_554 6_554
Si2 Co4 Co1 59.22(3) 14_556 13_556
Si2 Co4 Co1 120.78(3) . 13_556
Si2 Co4 Co1 120.78(3) 13 13_556
Si2 Co4 Co1 59.22(3) 2 13_556
Co1 Co4 Co1 96.15(4) 15_556 13_556
Co1 Co4 Co1 61.56(7) 2_554 13_556
Co1 Co4 Co1 129.120(19) 6_554 13_556
Si2 Co4 Co1 59.22(3) 14_556 16_556
Si2 Co4 Co1 120.78(3) . 16_556
Si2 Co4 Co1 120.78(3) 13 16_556
Si2 Co4 Co1 59.22(3) 2 16_556
Co1 Co4 Co1 96.15(4) 15_556 16_556
Co1 Co4 Co1 129.120(19) 2_554 16_556
Co1 Co4 Co1 129.120(19) 6_554 16_556
Co1 Co4 Co1 96.15(4) 13_556 16_556
Si2 Co4 Co1 120.78(3) 14_556 5_554
Si2 Co4 Co1 59.22(3) . 5_554
Si2 Co4 Co1 59.22(3) 13 5_554
Si2 Co4 Co1 120.78(3) 2 5_554
Co1 Co4 Co1 129.120(19) 15_556 5_554
Co1 Co4 Co1 96.15(4) 2_554 5_554
Co1 Co4 Co1 96.15(4) 6_554 5_554
Co1 Co4 Co1 129.120(19) 13_556 5_554
Co1 Co4 Co1 61.56(7) 16_556 5_554
Si2 Co4 U1 90.0000(10) 14_556 3
Si2 Co4 U1 90.0000(10) . 3
Si2 Co4 U1 90.0000(10) 13 3
Si2 Co4 U1 90.0000(10) 2 3
Co1 Co4 U1 149.22(3) 15_556 3
Co1 Co4 U1 64.560(9) 2_554 3
Co1 Co4 U1 149.22(3) 6_554 3
Co1 Co4 U1 64.560(9) 13_556 3
Co1 Co4 U1 64.560(9) 16_556 3
Co1 Co4 U1 64.560(9) 5_554 3
Si2 Co4 U1 90.0000(10) 14_556 .
Si2 Co4 U1 90.0000(10) . .
Si2 Co4 U1 90.0000(10) 13 .
Si2 Co4 U1 90.0000(10) 2 .
Co1 Co4 U1 64.560(9) 15_556 .
Co1 Co4 U1 149.22(3) 2_554 .
Co1 Co4 U1 64.560(9) 6_554 .
Co1 Co4 U1 149.22(3) 13_556 .
Co1 Co4 U1 64.560(9) 16_556 .
Co1 Co4 U1 64.560(9) 5_554 .
U1 Co4 U1 120 3 .
Co2 Si1 Co2 180.00(5) 13_655 .
Co2 Si1 Co3 110.82(7) 13_655 13_665
Co2 Si1 Co3 69.18(7) . 13_665
Co2 Si1 Co3 69.18(7) 13_655 1_545
Co2 Si1 Co3 110.82(7) . 1_545
Co3 Si1 Co3 180 13_665 1_545
Co2 Si1 Co1 62.62(3) 13_655 17_556
Co2 Si1 Co1 117.38(3) . 17_556
Co3 Si1 Co1 116.45(3) 13_665 17_556
Co3 Si1 Co1 63.55(3) 1_545 17_556
Co2 Si1 Co1 117.38(3) 13_655 5_654
Co2 Si1 Co1 62.62(3) . 5_654
Co3 Si1 Co1 63.55(3) 13_665 5_654
Co3 Si1 Co1 116.45(3) 1_545 5_654
Co1 Si1 Co1 180.00(5) 17_556 5_654
Co2 Si1 Co1 62.62(3) 13_655 18_656
Co2 Si1 Co1 117.38(3) . 18_656
Co3 Si1 Co1 116.45(3) 13_665 18_656
Co3 Si1 Co1 63.55(3) 1_545 18_656
Co1 Si1 Co1 113.27(5) 17_556 18_656
Co1 Si1 Co1 66.73(5) 5_654 18_656
Co2 Si1 Co1 117.38(3) 13_655 6_554
Co2 Si1 Co1 62.62(3) . 6_554
Co3 Si1 Co1 63.55(3) 13_665 6_554
Co3 Si1 Co1 116.45(3) 1_545 6_554
Co1 Si1 Co1 66.73(5) 17_556 6_554
Co1 Si1 Co1 113.27(5) 5_654 6_554
Co1 Si1 Co1 180.00(6) 18_656 6_554
Co2 Si1 U1 61.46(5) 13_655 16_655
Co2 Si1 U1 118.54(5) . 16_655
Co3 Si1 U1 63.07(4) 13_665 16_655
Co3 Si1 U1 116.93(4) 1_545 16_655
Co1 Si1 U1 117.34(5) 17_556 16_655
Co1 Si1 U1 62.66(5) 5_654 16_655
Co1 Si1 U1 60.20(2) 18_656 16_655
Co1 Si1 U1 119.80(2) 6_554 16_655
Co2 Si1 U1 118.54(5) 13_655 4
Co2 Si1 U1 61.46(5) . 4
Co3 Si1 U1 116.93(4) 13_665 4
Co3 Si1 U1 63.07(4) 1_545 4
Co1 Si1 U1 62.66(5) 17_556 4
Co1 Si1 U1 117.34(5) 5_654 4
Co1 Si1 U1 119.80(2) 18_656 4
Co1 Si1 U1 60.20(2) 6_554 4
U1 Si1 U1 180.000(7) 16_655 4
Co2 Si1 U1 61.46(5) 13_655 15
Co2 Si1 U1 118.54(5) . 15
Co3 Si1 U1 63.07(4) 13_665 15
Co3 Si1 U1 116.93(4) 1_545 15
Co1 Si1 U1 60.20(2) 17_556 15
Co1 Si1 U1 119.80(2) 5_654 15
Co1 Si1 U1 117.34(5) 18_656 15
Co1 Si1 U1 62.66(5) 6_554 15
U1 Si1 U1 69.85(4) 16_655 15
U1 Si1 U1 110.15(4) 4 15
Co2 Si1 U1 118.54(5) 13_655 3_655
Co2 Si1 U1 61.46(5) . 3_655
Co3 Si1 U1 116.93(4) 13_665 3_655
Co3 Si1 U1 63.07(4) 1_545 3_655
Co1 Si1 U1 119.80(2) 17_556 3_655
Co1 Si1 U1 60.20(2) 5_654 3_655
Co1 Si1 U1 62.66(5) 18_656 3_655
Co1 Si1 U1 117.34(5) 6_554 3_655
U1 Si1 U1 110.15(4) 16_655 3_655
U1 Si1 U1 69.85(4) 4 3_655
U1 Si1 U1 180 15 3_655
Si2 Si2 Co4 180.0000(10) 13 .
Si2 Si2 Co4 0.0000(10) 13 13
Co4 Si2 Co4 180 . 13
Si2 Si2 Co1 105.0(7) 13 6_554
Co4 Si2 Co1 75.0(7) . 6_554
Co4 Si2 Co1 105.0(7) 13 6_554
Si2 Si2 Co1 105.0(7) 13 2_554
Co4 Si2 Co1 75.0(7) . 2_554
Co4 Si2 Co1 105.0(7) 13 2_554
Co1 Si2 Co1 113.6(6) 6_554 2_554
Si2 Si2 Co1 105.0(7) 13 5_554
Co4 Si2 Co1 75.0(7) . 5_554
Co4 Si2 Co1 105.0(7) 13 5_554
Co1 Si2 Co1 113.6(6) 6_554 5_554
Co1 Si2 Co1 113.6(6) 2_554 5_554
Si2 Si2 Co1 67.4(6) 13 18_556
Co4 Si2 Co1 112.6(6) . 18_556
Co4 Si2 Co1 67.4(6) 13 18_556
Co1 Si2 Co1 172.3(13) 6_554 18_556
Co1 Si2 Co1 69.72(8) 2_554 18_556
Co1 Si2 Co1 69.72(8) 5_554 18_556
Si2 Si2 Co1 67.4(6) 13 14_556
Co4 Si2 Co1 112.6(6) . 14_556
Co4 Si2 Co1 67.4(6) 13 14_556
Co1 Si2 Co1 69.72(8) 6_554 14_556
Co1 Si2 Co1 172.3(13) 2_554 14_556
Co1 Si2 Co1 69.72(8) 5_554 14_556
Co1 Si2 Co1 106.1(7) 18_556 14_556
Si2 Si2 Co1 67.4(6) 13 17_556
Co4 Si2 Co1 112.6(6) . 17_556
Co4 Si2 Co1 67.4(6) 13 17_556
Co1 Si2 Co1 69.72(8) 6_554 17_556
Co1 Si2 Co1 69.72(8) 2_554 17_556
Co1 Si2 Co1 172.3(13) 5_554 17_556
Co1 Si2 Co1 106.1(7) 18_556 17_556
Co1 Si2 Co1 106.1(7) 14_556 17_556
Si2 Si2 U1 126.4(4) 13 .
Co4 Si2 U1 53.6(4) . .
Co4 Si2 U1 126.4(4) 13 .
Co1 Si2 U1 57.2(3) 6_554 .
Co1 Si2 U1 128.7(11) 2_554 .
Co1 Si2 U1 57.2(3) 5_554 .
Co1 Si2 U1 126.9(3) 18_556 .
Co1 Si2 U1 59.0(2) 14_556 .
Co1 Si2 U1 126.9(3) 17_556 .
Si2 Si2 U1 126.4(4) 13 3
Co4 Si2 U1 53.6(4) . 3
Co4 Si2 U1 126.4(4) 13 3
Co1 Si2 U1 128.7(11) 6_554 3
Co1 Si2 U1 57.2(3) 2_554 3
Co1 Si2 U1 57.2(3) 5_554 3
Co1 Si2 U1 59.0(2) 18_556 3
Co1 Si2 U1 126.9(3) 14_556 3
Co1 Si2 U1 126.9(3) 17_556 3
U1 Si2 U1 88.4(6) . 3
Si2 Si2 U1 126.4(4) 13 4
Co4 Si2 U1 53.6(4) . 4
Co4 Si2 U1 126.4(4) 13 4
Co1 Si2 U1 57.2(3) 6_554 4
Co1 Si2 U1 57.2(3) 2_554 4
Co1 Si2 U1 128.7(11) 5_554 4
Co1 Si2 U1 126.9(3) 18_556 4
Co1 Si2 U1 126.9(3) 14_556 4
Co1 Si2 U1 59.0(2) 17_556 4
U1 Si2 U1 88.4(6) . 4
U1 Si2 U1 88.4(6) 3 4

loop_
_geom_bond_atom_site_label_1
_geom_bond_atom_site_label_2
_geom_bond_distance
_geom_bond_site_symmetry_2
U1 Co4 2.6651(17) .
U1 Co2 2.824(2) 3
U1 Co2 2.824(2) 4_665
U1 Co1 2.8383(16) 5_554
U1 Co1 2.8383(16) 6_554
U1 Co1 2.8383(16) 15_556
U1 Co1 2.8383(16) 16_556
U1 Co3 2.899(2) 14_556
U1 Co3 2.899(2) .
U1 Co1 2.939(2) 14_556
U1 Co1 2.939(2) .
U1 Si1 3.0688(13) 3
Co1 Si2 2.356(8) 2
Co1 Si2 2.466(11) 14_556
Co1 Si1 2.5070(16) 6_565
Co1 Si1 2.5070(16) 5
Co1 Co2 2.5079(15) 15_566
Co1 Co2 2.5079(15) 16_556
Co1 Co3 2.560(2) 14_556
Co1 Co4 2.6494(17) 13_556
Co1 Co1 2.712(3) 14_557
Co1 Co1 2.758(2) 16_556
Co1 Co1 2.758(2) 15_556
Co1 U1 2.8383(16) 16_556
Co2 Si1 2.3080(13) .
Co2 Si1 2.3080(13) 2_655
Co2 Co1 2.5079(16) 16_656
Co2 Co1 2.5079(16) 5_654
Co2 Co1 2.5079(16) 6_554
Co2 Co1 2.5079(15) 15_556
Co2 Co2 2.543(3) 3_655
Co2 Co2 2.543(3) 4_665
Co2 Co3 2.643(2) 2_665
Co2 Co3 2.643(2) 13_665
Co2 U1 2.824(2) 4
Co2 U1 2.824(2) 3_655
Co3 Si1 2.3478(14) 3
Co3 Si1 2.3478(14) 1_565
Co3 Si1 2.3478(14) 4_665
Co3 Co1 2.560(2) 17_566
Co3 Co1 2.560(2) 14_556
Co3 Co1 2.560(2) 18_666
Co3 Co2 2.643(2) 15_565
Co3 Co2 2.643(2) 13_665
Co3 Co2 2.643(2) 16
Co3 U1 2.899(2) 4_565
Co3 U1 2.899(2) 3_665
Co4 Si2 1.96(3) 14_556
Co4 Si2 1.96(3) .
Co4 Si2 2.30(3) 13
Co4 Si2 2.30(3) 2
Co4 Co1 2.6494(17) 15_556
Co4 Co1 2.6494(17) 2_554
Co4 Co1 2.6494(17) 6_554
Co4 Co1 2.6494(17) 13_556
Co4 Co1 2.6494(17) 16_556
Co4 Co1 2.6494(17) 5_554
Co4 U1 2.6651(17) 3
Si1 Co2 2.3080(13) 13_655
Si1 Co3 2.3478(14) 13_665
Si1 Co3 2.3478(14) 1_545
Si1 Co1 2.5070(16) 17_556
Si1 Co1 2.5070(16) 5_654
Si1 Co1 2.5070(16) 18_656
Si1 Co1 2.5070(16) 6_554
Si1 U1 3.0688(13) 16_655
Si1 U1 3.0688(13) 4
Si1 U1 3.0688(13) 15
Si1 U1 3.0688(13) 3_655
Si2 Si2 0.34(6) 13
Si2 Co4 2.30(3) 13
Si2 Co1 2.356(8) 6_554
Si2 Co1 2.356(8) 2_554
Si2 Co1 2.356(8) 5_554
Si2 Co1 2.466(11) 18_556
Si2 Co1 2.466(11) 14_556
Si2 Co1 2.466(11) 17_556
Si2 U1 3.311(17) 3
Si2 U1 3.311(17) 4
